data_7219608
loop_
_publ_author_name
'Shahul Hameed, Sabiah'
'Popuri, Sureshbabu'
'Tjakraatmadja, A.A.J Sudarga'
'Elavarasan, K.'
'Chittepu, Hanmandlu'
'Kulak, Nora'

_publ_section_title
;
 Mononuclear Zn(II) and Cu(II) Complexes with a Simple Diamine Ligand:
 Synthesis, Structure, Phosphodiester Binding and DNA Cleavage Studies
;
_journal_name_full 'RSC Adv.'
_journal_paper_doi 10.1039/C4RA15717F
_journal_year 2015
_chemical_formula_sum 'C12 H28 Cl2 N4 O8 Zn'
_chemical_formula_weight 492.65
_chemical_name_systematic
; 
 ? 
;
_space_group_IT_number 2
_symmetry_cell_setting triclinic
_symmetry_space_group_name_Hall '-P 1'
_symmetry_space_group_name_H-M 'P -1'
_atom_sites_solution_hydrogens geom
_atom_sites_solution_primary direct
_atom_sites_solution_secondary difmap
_audit_creation_method SHELXL-97
_audit_update_record
;
2014-12-03 deposited with the CCDC.
2015-02-18 downloaded from the CCDC.
;
_cell_angle_alpha 111.010(6)
_cell_angle_beta 95.419(4)
_cell_angle_gamma 94.912(4)
_cell_formula_units_Z 2
_cell_length_a 7.1131(3)
_cell_length_b 12.3658(8)
_cell_length_c 12.6629(8)
_cell_measurement_reflns_used 5528
_cell_measurement_temperature 293(2)
_cell_measurement_theta_max 27.8
_cell_measurement_theta_min 2.8
_cell_volume 1026.53(11)
_computing_cell_refinement 'CrysAlis RED, Oxford Diffraction Ltd.,'
_computing_data_collection 'CrysAlis CCD, Oxford Diffraction Ltd.,'
_computing_data_reduction 'CrysAlis RED, Oxford Diffraction Ltd.,'
_computing_molecular_graphics 'ORTEP3 (Farrugia, 1997) and Mercury (Bruno et al., 2002)'
_computing_publication_material 'SHELXL-97 (Sheldrick, 2008)'
_computing_structure_refinement 'SHELXL-97 (Sheldrick, 1997)'
_computing_structure_solution 'SIR92 (Altornare et al., 1993)'
_diffrn_ambient_temperature 293(2)
_diffrn_detector_area_resol_mean 15.998
_diffrn_measured_fraction_theta_full 0.998
_diffrn_measured_fraction_theta_max 0.998
_diffrn_measurement_device_type 'OXFORD DIFFRACTION X CALIBUR'
_diffrn_measurement_method '\w and \f scan'
_diffrn_radiation_monochromator graphite
_diffrn_radiation_source 'fine-focus sealed tube'
_diffrn_radiation_type MoK\a
_diffrn_radiation_wavelength 0.71073
_diffrn_reflns_av_R_equivalents 0.0758
_diffrn_reflns_av_sigmaI/netI 0.1013
_diffrn_reflns_limit_h_max 8
_diffrn_reflns_limit_h_min -8
_diffrn_reflns_limit_k_max 14
_diffrn_reflns_limit_k_min -14
_diffrn_reflns_limit_l_max 15
_diffrn_reflns_limit_l_min -14
_diffrn_reflns_number 9666
_diffrn_reflns_theta_full 25.00
_diffrn_reflns_theta_max 25.00
_diffrn_reflns_theta_min 2.90
_diffrn_standards_decay_% 0
_exptl_absorpt_coefficient_mu 1.502
_exptl_absorpt_correction_T_max 0.7532
_exptl_absorpt_correction_T_min 0.6614
_exptl_absorpt_correction_type multi-scan
_exptl_absorpt_process_details
;
CrysAlis RED, Oxford Diffraction Ltd.,
Version 1.171.31.7 (release 18-10-2006 CrysAlis171 .NET)
(compiled Oct 18 2006,16:28:17)
Empirical absorption correction using spherical harmonics,
 implemented in SCALE3 ABSPACK scaling algorithm.
;
_exptl_crystal_colour colourless
_exptl_crystal_density_diffrn 1.594
_exptl_crystal_density_method 'not measured'
_exptl_crystal_description block
_exptl_crystal_F_000 512
_exptl_crystal_size_max 0.30
_exptl_crystal_size_mid 0.20
_exptl_crystal_size_min 0.20
_refine_diff_density_max 0.474
_refine_diff_density_min -0.339
_refine_diff_density_rms 0.078
_refine_ls_extinction_method none
_refine_ls_goodness_of_fit_ref 0.939
_refine_ls_hydrogen_treatment constr
_refine_ls_matrix_type full
_refine_ls_number_parameters 354
_refine_ls_number_reflns 3615
_refine_ls_number_restraints 461
_refine_ls_restrained_S_all 0.938
_refine_ls_R_factor_all 0.1247
_refine_ls_R_factor_gt 0.0607
_refine_ls_shift/su_max 0.000
_refine_ls_shift/su_mean 0.000
_refine_ls_structure_factor_coef Fsqd
_refine_ls_weighting_details 'calc w=1/[\s^2^(Fo^2^)+(0.0784P)^2^+0.0000P] where P=(Fo^2^+2Fc^2^)/3'
_refine_ls_weighting_scheme calc
_refine_ls_wR_factor_gt 0.1342
_refine_ls_wR_factor_ref 0.1561
_reflns_number_gt 1977
_reflns_number_total 3615
_reflns_threshold_expression >2sigma(I)
_cod_data_source_file c4ra15717f1.cif
_cod_data_source_block ss3
_cod_original_cell_volume 1026.53(10)
_cod_original_sg_symbol_H-M P-1
_cod_database_code 7219608

loop_
_symmetry_equiv_pos_as_xyz
'x, y, z'
'-x, -y, -z'

loop_
_atom_site_label
_atom_site_type_symbol
_atom_site_fract_x
_atom_site_fract_y
_atom_site_fract_z
_atom_site_U_iso_or_equiv
_atom_site_adp_type
_atom_site_occupancy
_atom_site_symmetry_multiplicity
_atom_site_calc_flag
_atom_site_refinement_flags
_atom_site_disorder_assembly
_atom_site_disorder_group
N1 N 0.196(3) -0.1412(12) -0.260(2) 0.054(4) Uani 0.700(15) 1 d PDU A 1
H1D H 0.2734 -0.1666 -0.3132 0.065 Uiso 0.700(15) 1 calc PR A 1
H1C H 0.2584 -0.1347 -0.1921 0.065 Uiso 0.700(15) 1 calc PR A 1
N2 N -0.1459(19) -0.066(2) -0.3068(18) 0.055(3) Uani 0.700(15) 1 d PDU A 1
H2D H -0.2196 -0.0406 -0.2511 0.066 Uiso 0.700(15) 1 calc PR A 1
H2C H -0.1952 -0.0521 -0.3679 0.066 Uiso 0.700(15) 1 calc PR A 1
C1 C 0.0421(17) -0.2161(12) -0.2849(14) 0.079(4) Uani 0.700(15) 1 d PDU A 1
H1 H 0.0080 -0.1934 -0.2074 0.095 Uiso 0.700(15) 1 calc PR A 1
C2 C 0.0731(18) -0.3380(9) -0.2998(14) 0.085(4) Uani 0.700(15) 1 d PDU A 1
H2A H 0.1539 -0.3652 -0.3591 0.102 Uiso 0.700(15) 1 calc PR A 1
H2B H 0.1421 -0.3368 -0.2294 0.102 Uiso 0.700(15) 1 calc PR A 1
C3 C -0.1010(17) -0.4243(11) -0.3298(16) 0.114(5) Uani 0.700(15) 1 d PDU A 1
H3A H -0.0715 -0.4973 -0.3835 0.137 Uiso 0.700(15) 1 calc PR A 1
H3B H -0.1247 -0.4378 -0.2610 0.137 Uiso 0.700(15) 1 calc PR A 1
C4 C -0.2805(19) -0.3993(10) -0.3786(15) 0.117(4) Uani 0.700(15) 1 d PDU A 1
H4A H -0.3846 -0.4398 -0.3573 0.141 Uiso 0.700(15) 1 calc PR A 1
H4B H -0.2885 -0.4331 -0.4611 0.141 Uiso 0.700(15) 1 calc PR A 1
C5 C -0.312(2) -0.2750(10) -0.3459(13) 0.076(4) Uani 0.700(15) 1 d PDU A 1
H5A H -0.3592 -0.2494 -0.2726 0.092 Uiso 0.700(15) 1 calc PR A 1
H5B H -0.4089 -0.2684 -0.4018 0.092 Uiso 0.700(15) 1 calc PR A 1
C6 C -0.1363(13) -0.1969(9) -0.3384(13) 0.063(3) Uani 0.700(15) 1 d PDU A 1
H6 H -0.1154 -0.2213 -0.4186 0.076 Uiso 0.700(15) 1 calc PR A 1
N1' N 0.233(8) -0.132(3) -0.261(5) 0.060(8) Uani 0.300(15) 1 d PDU A 2
H1F H 0.2779 -0.1649 -0.3278 0.073 Uiso 0.300(15) 1 calc PR A 2
H1E H 0.3263 -0.1188 -0.2030 0.073 Uiso 0.300(15) 1 calc PR A 2
N2' N -0.137(4) -0.080(5) -0.287(5) 0.058(8) Uani 0.300(15) 1 d PDU A 2
H2F H -0.2154 -0.0368 -0.2426 0.070 Uiso 0.300(15) 1 calc PR A 2
H2E H -0.1835 -0.0951 -0.3603 0.070 Uiso 0.300(15) 1 calc PR A 2
C1' C 0.010(5) -0.225(3) -0.249(3) 0.074(5) Uani 0.300(15) 1 d PDU A 2
H1' H 0.0173 -0.1934 -0.1657 0.088 Uiso 0.300(15) 1 calc PR A 2
C2' C -0.002(5) -0.335(3) -0.264(3) 0.090(6) Uani 0.300(15) 1 d PDU A 2
H2'1 H 0.0858 -0.3430 -0.2050 0.107 Uiso 0.300(15) 1 calc PR A 2
H2'2 H 0.0427 -0.3757 -0.3367 0.107 Uiso 0.300(15) 1 calc PR A 2
C3' C -0.168(4) -0.389(3) -0.265(3) 0.094(6) Uani 0.300(15) 1 d PDU A 2
H3'1 H -0.1726 -0.4712 -0.3119 0.112 Uiso 0.300(15) 1 calc PR A 2
H3'2 H -0.1811 -0.3840 -0.1879 0.112 Uiso 0.300(15) 1 calc PR A 2
C4' C -0.312(4) -0.350(3) -0.302(3) 0.114(7) Uani 0.300(15) 1 d PDU A 2
H4'1 H -0.4096 -0.3499 -0.2537 0.137 Uiso 0.300(15) 1 calc PR A 2
H4'2 H -0.3620 -0.4063 -0.3777 0.137 Uiso 0.300(15) 1 calc PR A 2
C5' C -0.295(5) -0.248(3) -0.311(3) 0.083(6) Uani 0.300(15) 1 d PDU A 2
H5'1 H -0.3944 -0.2061 -0.2727 0.100 Uiso 0.300(15) 1 calc PR A 2
H5'2 H -0.3233 -0.2601 -0.3909 0.100 Uiso 0.300(15) 1 calc PR A 2
C6' C -0.136(3) -0.177(2) -0.271(3) 0.064(5) Uani 0.300(15) 1 d PDU A 2
H6' H -0.1631 -0.1457 -0.1924 0.076 Uiso 0.300(15) 1 calc PR A 2
C7 C 0.1669(10) 0.2553(5) -0.1453(5) 0.0759(19) Uani 1 1 d D . .
H7 H 0.0386 0.2553 -0.1812 0.091 Uiso 1 1 calc R . .
C8 C 0.2181(10) 0.3721(5) -0.0516(6) 0.084(2) Uani 1 1 d D . .
H8A H 0.3413 0.3747 -0.0101 0.101 Uiso 1 1 calc R . .
H8B H 0.1249 0.3835 0.0013 0.101 Uiso 1 1 calc R . .
C9 C 0.2256(13) 0.4706(6) -0.0976(8) 0.116(3) Uani 1 1 d D . .
H9A H 0.0980 0.4761 -0.1280 0.139 Uiso 1 1 calc R . .
H9B H 0.2726 0.5441 -0.0356 0.139 Uiso 1 1 calc R . .
C10 C 0.3510(14) 0.4512(6) -0.1889(7) 0.119(3) Uani 1 1 d D . .
H10A H 0.3416 0.5113 -0.2210 0.143 Uiso 1 1 calc R . .
H10B H 0.4821 0.4583 -0.1555 0.143 Uiso 1 1 calc R . .
C11 C 0.2998(10) 0.3343(5) -0.2821(6) 0.079(2) Uani 1 1 d D . .
H11A H 0.3929 0.3229 -0.3352 0.095 Uiso 1 1 calc R . .
H11B H 0.1765 0.3316 -0.3236 0.095 Uiso 1 1 calc R . .
C12 C 0.2928(9) 0.2370(5) -0.2368(5) 0.0667(17) Uani 1 1 d D . .
H12 H 0.4221 0.2379 -0.2018 0.080 Uiso 1 1 calc R . .
N3 N 0.1544(6) 0.1577(4) -0.1056(4) 0.0575(13) Uani 1 1 d . A .
H3C H 0.0527 0.1574 -0.0684 0.069 Uiso 1 1 calc R . .
H3D H 0.2603 0.1611 -0.0591 0.069 Uiso 1 1 calc R . .
N4 N 0.2360(7) 0.1208(4) -0.3240(4) 0.0600(13) Uani 1 1 d . A .
H4C H 0.3377 0.0930 -0.3568 0.072 Uiso 1 1 calc R . .
H4D H 0.1487 0.1243 -0.3786 0.072 Uiso 1 1 calc R . .
Cl1 Cl -0.2751(2) 0.16925(14) -0.44398(13) 0.0608(4) Uani 1 1 d D . .
O1 O -0.1222(15) 0.1097(11) -0.4893(11) 0.087(4) Uani 0.64(2) 1 d PDU B 3
O2 O -0.4319(15) 0.1338(13) -0.5302(9) 0.093(4) Uani 0.64(2) 1 d PDU B 3
O3 O -0.3218(15) 0.1376(14) -0.3528(10) 0.093(4) Uani 0.64(2) 1 d PDU B 3
O4 O -0.2219(17) 0.2884(8) -0.4060(17) 0.135(5) Uani 0.64(2) 1 d PDU B 3
O1' O -0.127(3) 0.0996(18) -0.4708(18) 0.092(6) Uani 0.36(2) 1 d PDU B 4
O2' O -0.449(2) 0.1041(16) -0.5067(19) 0.089(6) Uani 0.36(2) 1 d PDU B 4
O3' O -0.287(3) 0.208(2) -0.3265(13) 0.118(7) Uani 0.36(2) 1 d PDU B 4
O4' O -0.239(3) 0.2677(16) -0.475(2) 0.095(6) Uani 0.36(2) 1 d PDU B 4
O5 O -0.2444(6) 0.2227(4) -0.0562(4) 0.0897(15) Uani 1 1 d . . .
O6 O -0.1985(5) 0.0610(4) -0.0094(4) 0.0784(14) Uani 1 1 d . . .
O7 O -0.4501(5) 0.0511(4) -0.1468(3) 0.0705(12) Uani 1 1 d . . .
O8 O -0.4608(5) 0.1627(4) 0.0460(4) 0.0762(13) Uani 1 1 d . . .
Cl2 Cl -0.33861(19) 0.12491(14) -0.04080(13) 0.0557(4) Uani 1 1 d . . .
Zn1 Zn 0.12673(10) 0.01503(6) -0.25169(6) 0.0617(3) Uani 1 1 d D . .

loop_
_atom_site_aniso_label
_atom_site_aniso_U_11
_atom_site_aniso_U_22
_atom_site_aniso_U_33
_atom_site_aniso_U_23
_atom_site_aniso_U_13
_atom_site_aniso_U_12
N1 0.041(9) 0.071(5) 0.056(5) 0.033(4) -0.008(6) 0.008(5)
N2 0.048(5) 0.065(7) 0.051(7) 0.023(4) -0.005(4) 0.012(4)
C1 0.065(6) 0.061(5) 0.115(8) 0.048(5) -0.014(6) -0.011(5)
C2 0.079(8) 0.057(6) 0.123(9) 0.042(6) 0.003(6) 0.002(6)
C3 0.117(9) 0.054(7) 0.148(10) 0.022(7) -0.017(8) -0.009(6)
C4 0.111(8) 0.067(7) 0.142(10) 0.021(7) -0.033(8) -0.027(6)
C5 0.059(5) 0.068(7) 0.091(8) 0.030(6) -0.019(5) -0.020(5)
C6 0.062(5) 0.053(5) 0.075(6) 0.032(5) -0.013(5) 0.000(4)
N1' 0.032(13) 0.083(12) 0.066(11) 0.023(10) 0.022(9) 0.009(10)
N2' 0.047(9) 0.057(11) 0.067(13) 0.020(10) -0.003(9) 0.012(9)
C1' 0.066(8) 0.071(8) 0.083(9) 0.043(8) -0.016(8) -0.023(8)
C2' 0.094(10) 0.062(8) 0.122(11) 0.058(8) -0.017(9) -0.014(9)
C3' 0.105(11) 0.055(10) 0.126(12) 0.058(9) -0.020(10) -0.029(9)
C4' 0.081(10) 0.091(11) 0.132(12) 0.008(10) -0.004(11) -0.030(10)
C5' 0.061(9) 0.073(10) 0.097(12) 0.016(10) -0.002(10) -0.008(9)
C6' 0.054(7) 0.059(7) 0.079(9) 0.032(8) -0.002(8) -0.004(7)
C7 0.088(5) 0.060(5) 0.075(5) 0.016(4) 0.026(4) 0.011(4)
C8 0.081(5) 0.071(5) 0.083(5) 0.007(4) 0.019(4) 0.005(4)
C9 0.136(8) 0.053(5) 0.150(9) 0.016(6) 0.055(7) 0.020(5)
C10 0.143(8) 0.071(6) 0.160(9) 0.062(7) 0.031(7) 0.013(6)
C11 0.084(5) 0.076(5) 0.092(6) 0.050(5) 0.017(4) 0.011(4)
C12 0.076(4) 0.053(4) 0.070(5) 0.018(4) 0.017(4) 0.014(3)
N3 0.046(3) 0.068(3) 0.061(3) 0.025(3) 0.014(2) 0.011(2)
N4 0.060(3) 0.065(4) 0.053(3) 0.017(3) 0.012(2) 0.016(3)
Cl1 0.0530(9) 0.0698(12) 0.0572(10) 0.0199(9) 0.0074(8) 0.0116(8)
O1 0.078(7) 0.125(8) 0.056(6) 0.022(5) 0.013(5) 0.046(6)
O2 0.084(6) 0.134(9) 0.074(5) 0.055(6) -0.011(5) 0.033(6)
O3 0.105(6) 0.123(9) 0.064(6) 0.045(6) 0.022(5) 0.025(6)
O4 0.143(8) 0.063(7) 0.166(12) 0.002(7) 0.039(9) -0.005(6)
O1' 0.079(11) 0.107(11) 0.086(11) 0.024(9) 0.002(9) 0.059(9)
O2' 0.084(10) 0.074(9) 0.107(12) 0.039(9) -0.007(9) -0.006(8)
O3' 0.118(11) 0.163(14) 0.061(9) 0.014(10) 0.023(8) 0.063(11)
O4' 0.123(11) 0.052(9) 0.101(12) 0.011(8) 0.031(10) 0.015(8)
O5 0.067(3) 0.089(4) 0.113(4) 0.039(3) 0.020(3) -0.007(3)
O6 0.048(2) 0.112(4) 0.087(3) 0.051(3) 0.001(2) 0.023(2)
O7 0.055(2) 0.083(3) 0.060(3) 0.016(2) -0.007(2) 0.005(2)
O8 0.053(3) 0.113(4) 0.058(3) 0.023(3) 0.016(2) 0.015(3)
Cl2 0.0401(8) 0.0710(11) 0.0578(10) 0.0259(9) 0.0078(7) 0.0054(8)
Zn1 0.0574(5) 0.0579(5) 0.0680(6) 0.0210(4) 0.0096(4) 0.0063(4)

loop_
_atom_type_symbol
_atom_type_description
_atom_type_scat_dispersion_real
_atom_type_scat_dispersion_imag
_atom_type_scat_source
C C 0.0033 0.0016 'International Tables Vol C Tables 4.2.6.8 and 6.1.1.4'
H H 0.0000 0.0000 'International Tables Vol C Tables 4.2.6.8 and 6.1.1.4'
N N 0.0061 0.0033 'International Tables Vol C Tables 4.2.6.8 and 6.1.1.4'
O O 0.0106 0.0060 'International Tables Vol C Tables 4.2.6.8 and 6.1.1.4'
Cl Cl 0.1484 0.1585 'International Tables Vol C Tables 4.2.6.8 and 6.1.1.4'
Zn Zn 0.2839 1.4301 'International Tables Vol C Tables 4.2.6.8 and 6.1.1.4'

loop_
_geom_angle_atom_site_label_1
_geom_angle_atom_site_label_2
_geom_angle_atom_site_label_3
_geom_angle
C1 N1 Zn1 109.9(10)
C1 N1 H1D 109.7
Zn1 N1 H1D 109.7
C1 N1 H1C 109.7
Zn1 N1 H1C 109.7
H1D N1 H1C 108.2
C6 N2 Zn1 106.6(12)
C6 N2 H2D 110.4
Zn1 N2 H2D 110.4
C6 N2 H2C 110.4
Zn1 N2 H2C 110.4
H2D N2 H2C 108.6
N1 C1 C6 121.7(9)
N1 C1 C2 115.7(9)
C6 C1 C2 118.5(11)
N1 C1 H1 96.8
C6 C1 H1 96.8
C2 C1 H1 96.8
C3 C2 C1 116.2(10)
C3 C2 H2A 108.2
C1 C2 H2A 108.2
C3 C2 H2B 108.2
C1 C2 H2B 108.2
H2A C2 H2B 107.4
C4 C3 C2 119.9(10)
C4 C3 H3A 107.3
C2 C3 H3A 107.3
C4 C3 H3B 107.3
C2 C3 H3B 107.3
H3A C3 H3B 106.9
C3 C4 C5 117.6(10)
C3 C4 H4A 107.9
C5 C4 H4A 107.9
C3 C4 H4B 107.9
C5 C4 H4B 107.9
H4A C4 H4B 107.2
C4 C5 C6 112.8(11)
C4 C5 H5A 109.0
C6 C5 H5A 109.0
C4 C5 H5B 109.0
C6 C5 H5B 109.0
H5A C5 H5B 107.8
C1 C6 C5 118.2(10)
C1 C6 N2 110.4(9)
C5 C6 N2 119.1(10)
C1 C6 H6 101.8
C5 C6 H6 101.8
N2 C6 H6 101.8
C1' N1' Zn1 101(2)
C1' N1' H1F 111.6
Zn1 N1' H1F 111.6
C1' N1' H1E 111.6
Zn1 N1' H1E 111.6
H1F N1' H1E 109.4
C6' N2' Zn1 113(3)
C6' N2' H2F 108.9
Zn1 N2' H2F 108.9
C6' N2' H2E 108.9
Zn1 N2' H2E 108.9
H2F N2' H2E 107.7
C6' C1' C2' 122(3)
C6' C1' N1' 107(2)
C2' C1' N1' 125(2)
C6' C1' H1' 97.9
C2' C1' H1' 97.9
N1' C1' H1' 97.9
C1' C2' C3' 118(3)
C1' C2' H2'1 107.8
C3' C2' H2'1 107.8
C1' C2' H2'2 107.8
C3' C2' H2'2 107.8
H2'1 C2' H2'2 107.2
C4' C3' C2' 115(3)
C4' C3' H3'1 108.5
C2' C3' H3'1 108.5
C4' C3' H3'2 108.5
C2' C3' H3'2 108.5
H3'1 C3' H3'2 107.5
C3' C4' C5' 121(3)
C3' C4' H4'1 107.0
C5' C4' H4'1 107.0
C3' C4' H4'2 107.0
C5' C4' H4'2 107.0
H4'1 C4' H4'2 106.7
C4' C5' C6' 121(3)
C4' C5' H5'1 107.2
C6' C5' H5'1 107.2
C4' C5' H5'2 107.2
C6' C5' H5'2 107.2
H5'1 C5' H5'2 106.8
C1' C6' N2' 128(3)
C1' C6' C5' 116(3)
N2' C6' C5' 114(2)
C1' C6' H6' 95.2
N2' C6' H6' 95.2
C5' C6' H6' 95.2
N3 C7 C8 113.9(5)
N3 C7 C12 111.7(5)
C8 C7 C12 112.2(6)
N3 C7 H7 106.1
C8 C7 H7 106.1
C12 C7 H7 106.1
C7 C8 C9 111.6(6)
C7 C8 H8A 109.3
C9 C8 H8A 109.3
C7 C8 H8B 109.3
C9 C8 H8B 109.3
H8A C8 H8B 108.0
C10 C9 C8 111.8(7)
C10 C9 H9A 109.2
C8 C9 H9A 109.2
C10 C9 H9B 109.2
C8 C9 H9B 109.2
H9A C9 H9B 107.9
C11 C10 C9 112.5(7)
C11 C10 H10A 109.1
C9 C10 H10A 109.1
C11 C10 H10B 109.1
C9 C10 H10B 109.1
H10A C10 H10B 107.8
C10 C11 C12 111.9(6)
C10 C11 H11A 109.2
C12 C11 H11A 109.2
C10 C11 H11B 109.2
C12 C11 H11B 109.2
H11A C11 H11B 107.9
N4 C12 C7 108.9(5)
N4 C12 C11 114.3(5)
C7 C12 C11 112.3(6)
N4 C12 H12 107.0
C7 C12 H12 107.0
C11 C12 H12 107.0
C7 N3 Zn1 103.6(3)
C7 N3 H3C 111.1
Zn1 N3 H3C 111.0
C7 N3 H3D 111.0
Zn1 N3 H3D 111.1
H3C N3 H3D 109.0
C12 N4 Zn1 109.1(3)
C12 N4 H4C 109.9
Zn1 N4 H4C 109.9
C12 N4 H4D 109.9
Zn1 N4 H4D 109.9
H4C N4 H4D 108.3
O4 Cl1 O3' 76.1(8)
O4 Cl1 O2 111.0(5)
O3' Cl1 O2 125.0(11)
O4 Cl1 O3 110.0(5)
O3' Cl1 O3 33.9(8)
O2 Cl1 O3 109.3(4)
O4 Cl1 O1' 115.7(13)
O3' Cl1 O1' 110.4(6)
O2 Cl1 O1' 113.5(13)
O3 Cl1 O1' 96.1(10)
O4 Cl1 O2' 128.5(11)
O3' Cl1 O2' 110.2(6)
O2 Cl1 O2' 23.0(9)
O3 Cl1 O2' 87.8(9)
O1' Cl1 O2' 109.5(6)
O4 Cl1 O4' 33.5(6)
O3' Cl1 O4' 108.8(6)
O2 Cl1 O4' 86.3(9)
O3 Cl1 O4' 142.0(7)
O1' Cl1 O4' 109.3(6)
O2' Cl1 O4' 108.6(5)
O4 Cl1 O1 109.7(5)
O3' Cl1 O1 120.6(11)
O2 Cl1 O1 108.2(4)
O3 Cl1 O1 108.5(4)
O1' Cl1 O1 12.4(12)
O2' Cl1 O1 109.2(13)
O4' Cl1 O1 98.3(11)
O5 Cl2 O7 108.7(3)
O5 Cl2 O6 108.9(3)
O7 Cl2 O6 109.1(3)
O5 Cl2 O8 110.1(3)
O7 Cl2 O8 109.6(2)
O6 Cl2 O8 110.5(3)
N1' Zn1 N4 122.0(17)
N1' Zn1 N1 8(2)
N4 Zn1 N1 129.0(7)
N1' Zn1 N3 123.1(18)
N4 Zn1 N3 86.88(19)
N1 Zn1 N3 124.2(7)
N1' Zn1 N2 93.7(18)
N4 Zn1 N2 119.8(6)
N1 Zn1 N2 86.1(9)
N3 Zn1 N2 113.9(8)
N1' Zn1 N2' 87(2)
N4 Zn1 N2' 129.6(13)
N1 Zn1 N2' 79.0(18)
N3 Zn1 N2' 112.3(19)
N2 Zn1 N2' 9.8(18)

loop_
_geom_bond_atom_site_label_1
_geom_bond_atom_site_label_2
_geom_bond_distance
N1 C1 1.31(3)
N1 Zn1 2.004(8)
N1 H1D 0.9000
N1 H1C 0.9000
N2 C6 1.53(3)
N2 Zn1 2.042(8)
N2 H2D 0.9000
N2 H2C 0.9000
C1 C6 1.459(9)
C1 C2 1.490(9)
C1 H1 0.9800
C2 C3 1.486(9)
C2 H2A 0.9700
C2 H2B 0.9700
C3 C4 1.471(9)
C3 H3A 0.9700
C3 H3B 0.9700
C4 C5 1.485(9)
C4 H4A 0.9700
C4 H4B 0.9700
C5 C6 1.486(9)
C5 H5A 0.9700
C5 H5B 0.9700
C6 H6 0.9800
N1' C1' 1.93(7)
N1' Zn1 1.993(16)
N1' H1F 0.9000
N1' H1E 0.9000
N2' C6' 1.29(6)
N2' Zn1 2.045(16)
N2' H2F 0.9000
N2' H2E 0.9000
C1' C6' 1.289(16)
C1' C2' 1.304(16)
C1' H1' 0.9800
C2' C3' 1.307(16)
C2' H2'1 0.9700
C2' H2'2 0.9700
C3' C4' 1.292(16)
C3' H3'1 0.9700
C3' H3'2 0.9700
C4' C5' 1.301(16)
C4' H4'1 0.9700
C4' H4'2 0.9700
C5' C6' 1.303(16)
C5' H5'1 0.9700
C5' H5'2 0.9700
C6' H6' 0.9800
C7 N3 1.464(7)
C7 C8 1.492(6)
C7 C12 1.496(6)
C7 H7 0.9800
C8 C9 1.526(6)
C8 H8A 0.9700
C8 H8B 0.9700
C9 C10 1.491(6)
C9 H9A 0.9700
C9 H9B 0.9700
C10 C11 1.490(6)
C10 H10A 0.9700
C10 H10B 0.9700
C11 C12 1.507(6)
C11 H11A 0.9700
C11 H11B 0.9700
C12 N4 1.459(7)
C12 H12 0.9800
N3 Zn1 2.026(5)
N3 H3C 0.9000
N3 H3D 0.9000
N4 Zn1 1.993(5)
N4 H4C 0.9000
N4 H4D 0.9000
Cl1 O4 1.381(8)
Cl1 O3' 1.403(14)
Cl1 O2 1.403(9)
Cl1 O3 1.404(8)
Cl1 O1' 1.410(14)
Cl1 O2' 1.411(14)
Cl1 O4' 1.415(14)
Cl1 O1 1.417(9)
O5 Cl2 1.416(5)
O6 Cl2 1.436(4)
O7 Cl2 1.435(4)
O8 Cl2 1.437(4)

loop_
_geom_hbond_atom_site_label_D
_geom_hbond_atom_site_label_H
_geom_hbond_atom_site_label_A
_geom_hbond_distance_DH
_geom_hbond_distance_HA
_geom_hbond_distance_DA
_geom_hbond_angle_DHA
_geom_hbond_site_symmetry_A
N1 H1D Cl1 0.90 3.06 3.74(2) 133.8 2_554
N1 H1C O6 0.90 2.47 3.19(2) 136.3 2
N1 H1C O8 0.90 2.38 3.253(19) 164.1 2
N1 H1C Cl2 0.90 2.91 3.77(2) 162.0 2
N2 H2D O7 0.90 2.32 3.19(3) 162.1 .
N2 H2D Cl2 0.90 2.97 3.81(3) 156.7 .
N3 H3C O5 0.90 2.33 3.074(6) 140.6 .
N3 H3C O6 0.90 2.39 3.213(6) 152.5 .
N3 H3C Cl2 0.90 2.85 3.698(5) 157.4 .
N3 H3D O7 0.90 2.67 3.216(6) 119.6 1_655
N3 H3D O8 0.90 2.28 3.175(6) 175.4 1_655
N3 H3D Cl2 0.90 2.93 3.711(4) 146.7 1_655
N4 H4C O3 0.90 2.43 3.198(11) 143.5 1_655
N4 H4D O1 0.90 2.23 3.101(13) 163.7 .

loop_
_geom_torsion_atom_site_label_1
_geom_torsion_atom_site_label_2
_geom_torsion_atom_site_label_3
_geom_torsion_atom_site_label_4
_geom_torsion
Zn1 N1 C1 C6 20(2)
Zn1 N1 C1 C2 176.9(11)
N1 C1 C2 C3 -179.4(17)
C6 C1 C2 C3 -21.8(19)
C1 C2 C3 C4 20(2)
C2 C3 C4 C5 -29(2)
C3 C4 C5 C6 38.9(18)
N1 C1 C6 C5 -169.5(17)
C2 C1 C6 C5 34.3(18)
N1 C1 C6 N2 -28(2)
C2 C1 C6 N2 176.3(13)
C4 C5 C6 C1 -41.9(17)
C4 C5 C6 N2 179.5(12)
Zn1 N2 C6 C1 19.1(15)
Zn1 N2 C6 C5 160.6(10)
Zn1 N1' C1' C6' 18(4)
Zn1 N1' C1' C2' 171(3)
C6' C1' C2' C3' -23(5)
N1' C1' C2' C3' -173(4)
C1' C2' C3' C4' 31(5)
C2' C3' C4' C5' -17(6)
C3' C4' C5' C6' -6(7)
C2' C1' C6' N2' -161(5)
N1' C1' C6' N2' -7(6)
C2' C1' C6' C5' 0(6)
N1' C1' C6' C5' 154(3)
Zn1 N2' C6' C1' -8(7)
Zn1 N2' C6' C5' -170(3)
C4' C5' C6' C1' 15(6)
C4' C5' C6' N2' 179(5)
N3 C7 C8 C9 -179.0(6)
C12 C7 C8 C9 52.8(8)
C7 C8 C9 C10 -52.8(10)
C8 C9 C10 C11 53.1(10)
C9 C10 C11 C12 -53.2(9)
N3 C7 C12 N4 49.8(7)
C8 C7 C12 N4 179.1(5)
N3 C7 C12 C11 177.4(5)
C8 C7 C12 C11 -53.3(8)
C10 C11 C12 N4 177.7(6)
C10 C11 C12 C7 53.0(9)
C8 C7 N3 Zn1 -171.1(5)
C12 C7 N3 Zn1 -42.7(6)
C7 C12 N4 Zn1 -29.4(6)
C11 C12 N4 Zn1 -155.8(4)
C1' N1' Zn1 N4 -152.4(17)
C1' N1' Zn1 N1 -2(15)
C1' N1' Zn1 N3 98(3)
C1' N1' Zn1 N2 -24(3)
C1' N1' Zn1 N2' -16(3)
C12 N4 Zn1 N1' -123(2)
C12 N4 Zn1 N1 -127.7(9)
C12 N4 Zn1 N3 5.1(4)
C12 N4 Zn1 N2 121.0(10)
C12 N4 Zn1 N2' 122(3)
C1 N1 Zn1 N1' -164(19)
C1 N1 Zn1 N4 -131.2(14)
C1 N1 Zn1 N3 111.1(15)
C1 N1 Zn1 N2 -5.3(16)
C1 N1 Zn1 N2' 2(2)
C7 N3 Zn1 N1' 147(2)
C7 N3 Zn1 N4 20.2(4)
C7 N3 Zn1 N1 156.7(8)
C7 N3 Zn1 N2 -101.1(7)
C7 N3 Zn1 N2' -111.6(16)
C6 N2 Zn1 N1' -5(2)
C6 N2 Zn1 N4 125.4(9)
C6 N2 Zn1 N1 -8.1(13)
C6 N2 Zn1 N3 -134.0(10)
C6 N2 Zn1 N2' -51(15)
C6' N2' Zn1 N1' 17(4)
C6' N2' Zn1 N4 147(3)
C6' N2' Zn1 N1 15(4)
C6' N2' Zn1 N3 -108(4)
C6' N2' Zn1 N2 151(19)
